data_4123533
loop_
_publ_author_name
'Kumar, Pankaj'
'Lee, Yong-Min'
'Park, Young Jun'
'Siegler, Maxime A.'
'Karlin, Kenneth D.'
'Nam, Wonwoo'

_publ_section_title
;
 Reactions of Co(III)-Nitrosyl Complexes with Superoxide and Their
 Mechanistic Insights.
;
_journal_issue 13
_journal_name_full 'Journal of the American Chemical Society'
_journal_page_first 4284
_journal_page_last 4287
_journal_paper_doi 10.1021/ja513234b
_journal_volume 137
_journal_year 2015
_chemical_formula_moiety 'C13 H30 Co N5 O, 2(Cl O4), C2 H3 N'
_chemical_formula_sum 'C15 H33 Cl2 Co N6 O9'
_chemical_formula_weight 571.30
_chemical_name_common '(13-TMC) cobalt(III) nitroxyl perchlorate'
_chemical_name_systematic
;
 ?
;
_space_group_crystal_system monoclinic
_space_group_IT_number 14
_space_group_name_Hall '-P 2ybc'
_space_group_name_H-M_alt 'P 1 21/c 1'
_symmetry_space_group_name_Hall '-P 2ybc'
_symmetry_space_group_name_H-M 'P 1 21/c 1'
_atom_sites_solution_hydrogens geom
_atom_sites_solution_primary direct
_atom_sites_solution_secondary difmap
_audit_creation_method SHELXL-2013
_cell_angle_alpha 90
_cell_angle_beta 91.387(4)
_cell_angle_gamma 90
_cell_formula_units_Z 4
_cell_length_a 9.1092(5)
_cell_length_b 15.3973(5)
_cell_length_c 16.5550(7)
_cell_measurement_reflns_used 11615
_cell_measurement_temperature 100(2)
_cell_measurement_theta_max 27.76
_cell_measurement_theta_min 4.46
_cell_volume 2321.28(18)
_computing_cell_refinement
;
CrysAlisPro, Agilent Technologies,
Version 1.171.37.31 (release 29-11-2013 CrysAlis171 .NET)
(compiled Nov 29 2013,14:25:01)
;
_computing_data_collection
;
CrysAlisPro, Agilent Technologies,
Version 1.171.37.31 (release 29-11-2013 CrysAlis171 .NET)
(compiled Nov 29 2013,14:25:01)
;
_computing_data_reduction
;
CrysAlisPro, Agilent Technologies,
Version 1.171.37.31 (release 29-11-2013 CrysAlis171 .NET)
(compiled Nov 29 2013,14:25:01)
;
_computing_molecular_graphics 'SHELXTL v6.10 (Sheldrick, 2008)'
_computing_publication_material 'SHELXTL v6.10 (Sheldrick, 2008)'
_computing_structure_refinement 'SHELXL-2013 (Sheldrick, 2013)'
_computing_structure_solution 'SHELXS-2013 (Sheldrick, 2013)'
_diffrn_ambient_temperature 100(2)
_diffrn_measured_fraction_theta_full 0.999
_diffrn_measured_fraction_theta_max 1.000
_diffrn_measurement_device_type 'Bruker SMART CCD area-detector'
_diffrn_radiation_monochromator graphite
_diffrn_radiation_source 'fine-focus sealed tube'
_diffrn_radiation_type MoK\a
_diffrn_radiation_wavelength 0.71073
_diffrn_reflns_av_R_equivalents 0.0120
_diffrn_reflns_av_unetI/netI 0.0195
_diffrn_reflns_Laue_measured_fraction_full 0.999
_diffrn_reflns_Laue_measured_fraction_max 1.000
_diffrn_reflns_limit_h_max 11
_diffrn_reflns_limit_h_min -11
_diffrn_reflns_limit_k_max 20
_diffrn_reflns_limit_k_min -20
_diffrn_reflns_limit_l_max 21
_diffrn_reflns_limit_l_min -21
_diffrn_reflns_number 21603
_diffrn_reflns_point_group_measured_fraction_full 0.999
_diffrn_reflns_point_group_measured_fraction_max 1.000
_diffrn_reflns_theta_full 25.242
_diffrn_reflns_theta_max 27.498
_diffrn_reflns_theta_min 1.806
_exptl_absorpt_coefficient_mu 1.029
_exptl_absorpt_correction_T_max 1.000
_exptl_absorpt_correction_T_min 0.460
_exptl_absorpt_correction_type multi-scan
_exptl_absorpt_process_details
;
CrysAlisPro, Agilent Technologies,
Version 1.171.37.31 (release 29-11-2013 CrysAlis171 .NET)
(compiled Nov 29 2013,14:25:01)
Empirical absorption correction using spherical harmonics,
 implemented in SCALE3 ABSPACK scaling algorithm.
;
_exptl_crystal_colour 'dark pink'
_exptl_crystal_density_diffrn 1.635
_exptl_crystal_description block
_exptl_crystal_F_000 1192
_exptl_crystal_size_max 0.400
_exptl_crystal_size_mid 0.200
_exptl_crystal_size_min 0.200
_refine_diff_density_max 1.470
_refine_diff_density_min -0.926
_refine_diff_density_rms 0.145
_refine_ls_extinction_method none
_refine_ls_goodness_of_fit_ref 1.106
_refine_ls_hydrogen_treatment constr
_refine_ls_matrix_type full
_refine_ls_number_parameters 350
_refine_ls_number_reflns 21603
_refine_ls_number_restraints 142
_refine_ls_restrained_S_all 1.102
_refine_ls_R_factor_all 0.0597
_refine_ls_R_factor_gt 0.0563
_refine_ls_shift/su_max 0.000
_refine_ls_shift/su_mean 0.000
_refine_ls_structure_factor_coef Fsqd
_refine_ls_weighting_details
;
 w=1/[\s^2^(Fo^2^)+(0.0847P)^2^+6.2204P]
 where P=(Fo^2^+2Fc^2^)/3
;
_refine_ls_weighting_scheme calc
_refine_ls_wR_factor_gt 0.1572
_refine_ls_wR_factor_ref 0.1604
_reflns_Friedel_coverage 0.000
_reflns_number_gt 6965
_reflns_number_total 7397
_reflns_threshold_expression 'I > 2\s(I)'
_cod_data_source_file ja513234b_si_003.cif
_cod_data_source_block (13-TMC)Co(NO)(ClO~4~)~2~
_cod_depositor_comments 'Adding full bibliography for 4123530--4123533.cif.'
_cod_database_code 4123533
_shelx_space_group_comment
;
The symmetry employed for this shelxl refinement is uniquely defined
by the following loop, which should always be used as a source of
symmetry information in preference to the above space-group names.
They are only intended as comments.
;
_shelx_estimated_absorpt_t_min 0.684
_shelx_estimated_absorpt_t_max 0.821
_shelxl_version_number 2013-2

loop_
_space_group_symop_operation_xyz
'x, y, z'
'-x, y+1/2, -z+1/2'
'-x, -y, -z'
'x, -y-1/2, z-1/2'

loop_
_atom_site_label
_atom_site_type_symbol
_atom_site_fract_x
_atom_site_fract_y
_atom_site_fract_z
_atom_site_U_iso_or_equiv
_atom_site_adp_type
_atom_site_occupancy
_atom_site_site_symmetry_order
_atom_site_calc_flag
_atom_site_refinement_flags_posn
_atom_site_refinement_flags_adp
_atom_site_refinement_flags_occupancy
_atom_site_disorder_assembly
_atom_site_disorder_group
Co1 Co 0.23032(6) 0.34484(3) 0.21827(3) 0.01330(15) Uani 1 1 d . . . . .
C1 C 0.3565(5) 0.3894(3) 0.3745(3) 0.0251(10) Uani 1 1 d . . . . .
H1A H 0.4308 0.3614 0.4105 0.030 Uiso 1 1 calc R U . . .
H1B H 0.3483 0.4512 0.3902 0.030 Uiso 1 1 calc R U . . .
C2 C 0.2118(5) 0.3453(3) 0.3824(3) 0.0237(9) Uani 1 1 d . . . . .
H2A H 0.2252 0.2815 0.3815 0.028 Uiso 1 1 calc R U . . .
H2B H 0.1677 0.3614 0.4344 0.028 Uiso 1 1 calc R U . . .
C3 C -0.0219(5) 0.3172(3) 0.3096(3) 0.0217(9) Uani 1 1 d . . . . .
H3A H 0.0009 0.2578 0.3289 0.026 Uiso 1 1 calc R U . . .
H3B H -0.0988 0.3420 0.3441 0.026 Uiso 1 1 calc R U . . .
C4 C -0.0741(5) 0.3149(3) 0.2238(3) 0.0206(9) Uani 1 1 d . . . . .
H4A H -0.1090 0.3732 0.2070 0.025 Uiso 1 1 calc R U . . .
H4B H -0.1571 0.2737 0.2177 0.025 Uiso 1 1 calc R U . . .
C5 C 0.0696(5) 0.1904(3) 0.1811(3) 0.0196(9) Uani 1 1 d . . . . .
H5A H -0.0231 0.1609 0.1648 0.024 Uiso 1 1 calc R U . . .
H5B H 0.0893 0.1772 0.2389 0.024 Uiso 1 1 calc R U . . .
C6 C 0.1929(5) 0.1535(3) 0.1322(3) 0.0214(9) Uani 1 1 d . . . . .
H6A H 0.1779 0.1713 0.0751 0.026 Uiso 1 1 calc R U . . .
H6B H 0.1878 0.0893 0.1342 0.026 Uiso 1 1 calc R U . . .
C7 C 0.3448(5) 0.1819(3) 0.1607(3) 0.0204(9) Uani 1 1 d . . . . .
H7A H 0.3577 0.1664 0.2185 0.025 Uiso 1 1 calc R U . . .
H7B H 0.4185 0.1489 0.1303 0.025 Uiso 1 1 calc R U . . .
C8 C 0.5243(5) 0.2934(3) 0.1897(3) 0.0196(9) Uani 1 1 d . . . . .
H8A H 0.5703 0.3443 0.1640 0.024 Uiso 1 1 calc R U . . .
H8B H 0.5885 0.2424 0.1816 0.024 Uiso 1 1 calc R U . . .
C9 C 0.5084(4) 0.3099(3) 0.2784(3) 0.0199(9) Uani 1 1 d . . . . .
H9A H 0.4719 0.2570 0.3054 0.024 Uiso 1 1 calc R U . . .
H9B H 0.6047 0.3256 0.3033 0.024 Uiso 1 1 calc R U . . .
C10 C 0.4736(5) 0.4663(3) 0.2674(3) 0.0267(10) Uani 1 1 d . . . . .
H10A H 0.5606 0.4749 0.3025 0.040 Uiso 1 1 calc R U . . .
H10B H 0.4044 0.5142 0.2753 0.040 Uiso 1 1 calc R U . . .
H10C H 0.5030 0.4651 0.2109 0.040 Uiso 1 1 calc R U . . .
C11 C 0.0689(5) 0.4654(3) 0.3234(3) 0.0217(9) Uani 1 1 d . . . . .
H11A H -0.0051 0.4803 0.2817 0.032 Uiso 1 1 calc R U . . .
H11B H 0.1550 0.5029 0.3178 0.032 Uiso 1 1 calc R U . . .
H11C H 0.0275 0.4739 0.3769 0.032 Uiso 1 1 calc R U . . .
C12 C -0.0016(5) 0.3048(3) 0.0868(3) 0.0237(9) Uani 1 1 d . . . . .
H12A H -0.0884 0.2694 0.0739 0.036 Uiso 1 1 calc R U . . .
H12B H 0.0769 0.2904 0.0497 0.036 Uiso 1 1 calc R U . . .
H12C H -0.0267 0.3665 0.0813 0.036 Uiso 1 1 calc R U . . .
C13 C 0.3861(5) 0.2987(3) 0.0645(3) 0.0218(9) Uani 1 1 d . . . . .
H13A H 0.4625 0.2630 0.0402 0.033 Uiso 1 1 calc R U . . .
H13B H 0.4109 0.3602 0.0587 0.033 Uiso 1 1 calc R U . . .
H13C H 0.2915 0.2870 0.0371 0.033 Uiso 1 1 calc R U . . .
N1 N 0.4020(4) 0.3826(2) 0.2880(2) 0.0190(7) Uani 1 1 d . . . . .
N2 N 0.1133(4) 0.3726(2) 0.3140(2) 0.0172(7) Uani 1 1 d . . . . .
N3 N 0.0493(4) 0.2869(2) 0.1716(2) 0.0174(7) Uani 1 1 d . . . . .
N4 N 0.3760(4) 0.2770(2) 0.1514(2) 0.0166(7) Uani 1 1 d . . . . .
N5 N 0.2194(4) 0.4421(2) 0.1584(2) 0.0216(8) Uani 1 1 d . . . . .
O1 O 0.1107(4) 0.4767(2) 0.1398(2) 0.0282(8) Uani 1 1 d . . . . .
Cl1 Cl 0.2627(6) 0.0622(4) 0.3840(4) 0.0196(7) Uani 0.758(16) 1 d D U P A 1
O2 O 0.3362(13) 0.1434(6) 0.3716(9) 0.041(3) Uani 0.758(16) 1 d D U P A 1
O3 O 0.3706(11) 0.0003(4) 0.4130(4) 0.047(2) Uani 0.758(16) 1 d D U P A 1
O4 O 0.202(2) 0.0317(12) 0.3088(7) 0.040(3) Uani 0.758(16) 1 d D U P A 1
O5 O 0.1533(7) 0.0698(6) 0.4430(4) 0.047(2) Uani 0.758(16) 1 d D U P A 1
Cl1' Cl 0.243(2) 0.0703(14) 0.3795(13) 0.031(3) Uani 0.242(16) 1 d D U P A 2
O2' O 0.367(3) 0.128(2) 0.374(3) 0.039(6) Uani 0.242(16) 1 d D U P A 2
O3' O 0.295(3) 0.0022(15) 0.4309(16) 0.056(5) Uani 0.242(16) 1 d D U P A 2
O4' O 0.206(6) 0.038(3) 0.3005(17) 0.026(6) Uani 0.242(16) 1 d D U P A 2
O5' O 0.1241(19) 0.1140(15) 0.4151(14) 0.037(5) Uani 0.242(16) 1 d D U P A 2
Cl2 Cl 0.24704(11) 0.89670(6) -0.00224(6) 0.0176(2) Uani 1 1 d . . . . .
O6 O 0.3006(4) 0.8849(2) -0.0825(2) 0.0310(8) Uani 1 1 d . . . . .
O7 O 0.3043(4) 0.8290(3) 0.0487(3) 0.0374(9) Uani 1 1 d . . . . .
O8 O 0.0901(4) 0.8919(3) -0.0046(2) 0.0334(8) Uani 1 1 d . . . . .
O9 O 0.2931(5) 0.9797(2) 0.0285(3) 0.0441(11) Uani 1 1 d . . . . .
C1S C 0.2969(7) 0.6208(4) 0.0565(3) 0.0368(12) Uani 1 1 d . . . . .
H1S1 H 0.3854 0.5855 0.0499 0.055 Uiso 1 1 calc R U . . .
H1S2 H 0.3066 0.6752 0.0263 0.055 Uiso 1 1 calc R U . . .
H1S3 H 0.2111 0.5887 0.0357 0.055 Uiso 1 1 calc R U . . .
C2S C 0.2787(5) 0.6400(3) 0.1416(3) 0.0236(9) Uani 1 1 d . . . . .
N1S N 0.2650(5) 0.6520(2) 0.2084(3) 0.0307(9) Uani 1 1 d . . . . .

loop_
_atom_site_aniso_label
_atom_site_aniso_U_11
_atom_site_aniso_U_22
_atom_site_aniso_U_33
_atom_site_aniso_U_23
_atom_site_aniso_U_13
_atom_site_aniso_U_12
Co1 0.0148(3) 0.0090(2) 0.0161(3) -0.00007(18) 0.0009(2) 0.0000(2)
C1 0.022(2) 0.028(2) 0.025(2) -0.0058(19) -0.0039(18) 0.0065(18)
C2 0.028(2) 0.027(2) 0.015(2) 0.0008(16) 0.0005(17) 0.0071(18)
C3 0.018(2) 0.015(2) 0.033(3) -0.0012(18) 0.0066(17) -0.0041(15)
C4 0.015(2) 0.0137(19) 0.033(3) -0.0026(18) 0.0050(17) -0.0029(14)
C5 0.021(2) 0.0121(19) 0.026(2) -0.0029(16) 0.0039(16) -0.0038(15)
C6 0.025(2) 0.0128(19) 0.027(2) -0.0038(16) 0.0023(17) -0.0014(15)
C7 0.023(2) 0.0118(19) 0.026(2) -0.0018(17) 0.0053(17) 0.0023(15)
C8 0.0138(19) 0.019(2) 0.026(2) -0.0025(17) -0.0013(16) 0.0013(15)
C9 0.013(2) 0.019(2) 0.028(2) -0.0021(18) -0.0033(16) 0.0044(15)
C10 0.023(2) 0.014(2) 0.044(3) -0.0047(19) -0.004(2) -0.0035(16)
C11 0.020(2) 0.014(2) 0.031(2) -0.0056(17) 0.0002(17) 0.0048(15)
C12 0.024(2) 0.021(2) 0.025(2) -0.0004(18) -0.0058(18) -0.0020(17)
C13 0.023(2) 0.025(2) 0.018(2) 0.0019(17) 0.0040(17) 0.0001(17)
N1 0.0170(17) 0.0140(16) 0.026(2) -0.0015(15) -0.0013(14) 0.0007(13)
N2 0.0187(18) 0.0138(17) 0.0192(18) -0.0011(14) 0.0031(14) 0.0016(13)
N3 0.0195(18) 0.0118(17) 0.0209(19) 0.0020(14) 0.0015(14) -0.0007(13)
N4 0.0199(18) 0.0119(16) 0.0181(18) 0.0014(13) 0.0024(13) 0.0011(12)
N5 0.0235(19) 0.0137(16) 0.027(2) 0.0035(14) -0.0013(15) -0.0014(14)
O1 0.0307(18) 0.0140(15) 0.040(2) 0.0068(14) -0.0017(15) 0.0004(13)
Cl1 0.0236(13) 0.0170(12) 0.0184(13) -0.0025(9) 0.0032(10) -0.0042(9)
O2 0.062(6) 0.019(3) 0.043(4) 0.003(3) 0.001(4) -0.014(4)
O3 0.069(5) 0.036(3) 0.037(3) 0.013(3) 0.005(3) 0.018(3)
O4 0.039(5) 0.049(6) 0.032(4) -0.015(5) 0.001(4) -0.008(5)
O5 0.034(3) 0.064(5) 0.042(4) -0.010(3) 0.016(3) -0.006(3)
Cl1' 0.041(6) 0.026(5) 0.026(4) 0.000(3) -0.002(4) -0.005(4)
O2' 0.035(9) 0.032(11) 0.050(10) -0.003(10) 0.007(9) -0.015(9)
O3' 0.066(10) 0.052(9) 0.049(9) 0.037(7) 0.001(9) 0.006(9)
O4' 0.029(10) 0.029(9) 0.021(9) 0.001(8) 0.001(8) -0.018(8)
O5' 0.032(8) 0.036(9) 0.043(9) -0.019(7) 0.017(7) -0.006(7)
Cl2 0.0221(5) 0.0139(4) 0.0170(4) 0.0005(3) 0.0014(4) -0.0005(4)
O6 0.039(2) 0.0332(19) 0.0215(17) -0.0010(14) 0.0084(15) 0.0084(15)
O7 0.036(2) 0.038(2) 0.038(2) 0.0212(18) -0.0048(16) 0.0049(16)
O8 0.0257(18) 0.039(2) 0.035(2) -0.0022(17) 0.0037(15) 0.0036(15)
O9 0.061(3) 0.0227(19) 0.049(3) -0.0169(17) 0.010(2) -0.0174(17)
C1S 0.050(3) 0.033(3) 0.027(3) 0.004(2) -0.001(2) -0.006(2)
C2S 0.025(2) 0.0100(17) 0.035(3) 0.0004(16) 0.0001(19) -0.0005(15)
N1S 0.042(3) 0.0162(18) 0.034(2) -0.0051(15) 0.0058(19) -0.0015(16)

loop_
_atom_type_symbol
_atom_type_description
_atom_type_scat_dispersion_real
_atom_type_scat_dispersion_imag
_atom_type_scat_source
C C 0.0033 0.0016 'International Tables Vol C Tables 4.2.6.8 and 6.1.1.4'
H H 0.0000 0.0000 'International Tables Vol C Tables 4.2.6.8 and 6.1.1.4'
N N 0.0061 0.0033 'International Tables Vol C Tables 4.2.6.8 and 6.1.1.4'
O O 0.0106 0.0060 'International Tables Vol C Tables 4.2.6.8 and 6.1.1.4'
Cl Cl 0.1484 0.1585 'International Tables Vol C Tables 4.2.6.8 and 6.1.1.4'
Co Co 0.3494 0.9721 'International Tables Vol C Tables 4.2.6.8 and 6.1.1.4'

loop_
_geom_angle_atom_site_label_1
_geom_angle_atom_site_label_2
_geom_angle_atom_site_label_3
_geom_angle
N5 Co1 N2 103.74(17)
N5 Co1 N1 96.17(17)
N2 Co1 N1 84.49(16)
N5 Co1 N3 97.12(16)
N2 Co1 N3 87.18(15)
N1 Co1 N3 165.67(16)
N5 Co1 N4 98.99(17)
N2 Co1 N4 156.50(15)
N1 Co1 N4 87.27(15)
N3 Co1 N4 95.90(15)
C2 C1 N1 108.5(4)
C2 C1 H1A 110.0
N1 C1 H1A 110.0
C2 C1 H1B 110.0
N1 C1 H1B 110.0
H1A C1 H1B 108.4
N2 C2 C1 108.8(4)
N2 C2 H2A 109.9
C1 C2 H2A 109.9
N2 C2 H2B 109.9
C1 C2 H2B 109.9
H2A C2 H2B 108.3
C4 C3 N2 107.7(4)
C4 C3 H3A 110.2
N2 C3 H3A 110.2
C4 C3 H3B 110.2
N2 C3 H3B 110.2
H3A C3 H3B 108.5
C3 C4 N3 109.3(4)
C3 C4 H4A 109.8
N3 C4 H4A 109.8
C3 C4 H4B 109.8
N3 C4 H4B 109.8
H4A C4 H4B 108.3
N3 C5 C6 113.9(4)
N3 C5 H5A 108.8
C6 C5 H5A 108.8
N3 C5 H5B 108.8
C6 C5 H5B 108.8
H5A C5 H5B 107.7
C5 C6 C7 114.1(4)
C5 C6 H6A 108.7
C7 C6 H6A 108.7
C5 C6 H6B 108.7
C7 C6 H6B 108.7
H6A C6 H6B 107.6
N4 C7 C6 115.1(4)
N4 C7 H7A 108.5
C6 C7 H7A 108.5
N4 C7 H7B 108.5
C6 C7 H7B 108.5
H7A C7 H7B 107.5
N4 C8 C9 109.5(3)
N4 C8 H8A 109.8
C9 C8 H8A 109.8
N4 C8 H8B 109.8
C9 C8 H8B 109.8
H8A C8 H8B 108.2
N1 C9 C8 108.1(4)
N1 C9 H9A 110.1
C8 C9 H9A 110.1
N1 C9 H9B 110.1
C8 C9 H9B 110.1
H9A C9 H9B 108.4
N1 C10 H10A 109.5
N1 C10 H10B 109.5
H10A C10 H10B 109.5
N1 C10 H10C 109.5
H10A C10 H10C 109.5
H10B C10 H10C 109.5
N2 C11 H11A 109.5
N2 C11 H11B 109.5
H11A C11 H11B 109.5
N2 C11 H11C 109.5
H11A C11 H11C 109.5
H11B C11 H11C 109.5
N3 C12 H12A 109.5
N3 C12 H12B 109.5
H12A C12 H12B 109.5
N3 C12 H12C 109.5
H12A C12 H12C 109.5
H12B C12 H12C 109.5
N4 C13 H13A 109.5
N4 C13 H13B 109.5
H13A C13 H13B 109.5
N4 C13 H13C 109.5
H13A C13 H13C 109.5
H13B C13 H13C 109.5
C10 N1 C9 109.6(3)
C10 N1 C1 106.9(4)
C9 N1 C1 110.4(4)
C10 N1 Co1 117.3(3)
C9 N1 Co1 102.7(3)
C1 N1 Co1 109.8(3)
C2 N2 C11 110.5(4)
C2 N2 C3 110.9(4)
C11 N2 C3 108.9(3)
C2 N2 Co1 102.8(3)
C11 N2 Co1 116.3(3)
C3 N2 Co1 107.3(3)
C12 N3 C4 105.6(3)
C12 N3 C5 108.4(3)
C4 N3 C5 108.4(3)
C12 N3 Co1 120.8(3)
C4 N3 Co1 105.7(3)
C5 N3 Co1 107.5(3)
C13 N4 C7 109.6(4)
C13 N4 C8 107.2(3)
C7 N4 C8 107.0(3)
C13 N4 Co1 117.9(3)
C7 N4 Co1 108.5(3)
C8 N4 Co1 106.0(3)
O1 N5 Co1 124.4(3)
O5 Cl1 O4 111.3(8)
O5 Cl1 O2 111.4(7)
O4 Cl1 O2 109.5(8)
O5 Cl1 O3 108.1(6)
O4 Cl1 O3 108.6(8)
O2 Cl1 O3 107.9(6)
O5' Cl1' O3' 110.4(19)
O5' Cl1' O4' 112(2)
O3' Cl1' O4' 111(2)
O5' Cl1' O2' 110(2)
O3' Cl1' O2' 104(2)
O4' Cl1' O2' 109(2)
O8 Cl2 O7 109.1(2)
O8 Cl2 O9 109.8(3)
O7 Cl2 O9 109.9(3)
O8 Cl2 O6 109.3(2)
O7 Cl2 O6 109.0(2)
O9 Cl2 O6 109.7(2)
C2S C1S H1S1 109.5
C2S C1S H1S2 109.5
H1S1 C1S H1S2 109.5
C2S C1S H1S3 109.5
H1S1 C1S H1S3 109.5
H1S2 C1S H1S3 109.5
N1S C2S C1S 177.7(5)

loop_
_geom_bond_atom_site_label_1
_geom_bond_atom_site_label_2
_geom_bond_distance
Co1 N5 1.797(4)
Co1 N2 1.978(4)
Co1 N1 2.007(4)
Co1 N3 2.013(4)
Co1 N4 2.037(4)
C1 C2 1.491(7)
C1 N1 1.503(6)
C1 H1A 0.9900
C1 H1B 0.9900
C2 N2 1.488(6)
C2 H2A 0.9900
C2 H2B 0.9900
C3 C4 1.487(7)
C3 N2 1.498(5)
C3 H3A 0.9900
C3 H3B 0.9900
C4 N3 1.498(6)
C4 H4A 0.9900
C4 H4B 0.9900
C5 N3 1.506(5)
C5 C6 1.512(6)
C5 H5A 0.9900
C5 H5B 0.9900
C6 C7 1.516(6)
C6 H6A 0.9900
C6 H6B 0.9900
C7 N4 1.499(5)
C7 H7A 0.9900
C7 H7B 0.9900
C8 N4 1.500(6)
C8 C9 1.500(7)
C8 H8A 0.9900
C8 H8B 0.9900
C9 N1 1.492(5)
C9 H9A 0.9900
C9 H9B 0.9900
C10 N1 1.488(6)
C10 H10A 0.9800
C10 H10B 0.9800
C10 H10C 0.9800
C11 N2 1.494(5)
C11 H11A 0.9800
C11 H11B 0.9800
C11 H11C 0.9800
C12 N3 1.493(6)
C12 H12A 0.9800
C12 H12B 0.9800
C12 H12C 0.9800
C13 N4 1.482(6)
C13 H13A 0.9800
C13 H13B 0.9800
C13 H13C 0.9800
N5 O1 1.159(5)
Cl1 O5 1.417(6)
Cl1 O4 1.431(8)
Cl1 O2 1.435(7)
Cl1 O3 1.443(7)
Cl1' O5' 1.414(17)
Cl1' O3' 1.425(18)
Cl1' O4' 1.429(18)
Cl1' O2' 1.446(18)
Cl2 O8 1.432(4)
Cl2 O7 1.432(4)
Cl2 O9 1.435(4)
Cl2 O6 1.438(4)
C1S C2S 1.454(7)
C1S H1S1 0.9800
C1S H1S2 0.9800
C1S H1S3 0.9800
C2S N1S 1.132(7)

loop_
_geom_torsion_atom_site_label_1
_geom_torsion_atom_site_label_2
_geom_torsion_atom_site_label_3
_geom_torsion_atom_site_label_4
_geom_torsion
N1 C1 C2 N2 -45.3(5)
N2 C3 C4 N3 53.4(4)
N3 C5 C6 C7 68.2(5)
C5 C6 C7 N4 -65.8(5)
N4 C8 C9 N1 -55.1(4)
C8 C9 N1 C10 -74.8(5)
C8 C9 N1 C1 167.7(4)
C8 C9 N1 Co1 50.7(4)
C2 C1 N1 C10 142.1(4)
C2 C1 N1 C9 -98.7(4)
C2 C1 N1 Co1 13.8(4)
C1 C2 N2 C11 -70.4(4)
C1 C2 N2 C3 168.7(4)
C1 C2 N2 Co1 54.3(4)
C4 C3 N2 C2 -151.8(3)
C4 C3 N2 C11 86.4(4)
C4 C3 N2 Co1 -40.3(4)
C3 C4 N3 C12 -168.0(3)
C3 C4 N3 C5 76.1(4)
C3 C4 N3 Co1 -38.9(4)
C6 C5 N3 C12 66.6(5)
C6 C5 N3 C4 -179.3(4)
C6 C5 N3 Co1 -65.5(4)
C6 C7 N4 C13 -69.2(5)
C6 C7 N4 C8 174.8(4)
C6 C7 N4 Co1 60.8(4)
C9 C8 N4 C13 156.0(4)
C9 C8 N4 C7 -86.4(4)
C9 C8 N4 Co1 29.2(4)
N2 Co1 N5 O1 -52.0(4)
N1 Co1 N5 O1 -137.8(4)
N3 Co1 N5 O1 36.9(4)
N4 Co1 N5 O1 134.0(4)
